data_7022771
loop_
_publ_author_name
'Farina, Paolo'
'Latter, Thomas'
'Levason, William'
'Reid, Gillian'

_publ_section_title
;
 Lead(II) tetrafluoroborate and hexafluorophosphate complexes with crown
 ethers, mixed O/S- and O/Se-donor macrocycles and unusual [BF(4)](-) and
 [PF(6)](-) coordination.
;
_journal_issue 13
_journal_name_full 'Dalton transactions (Cambridge, England : 2003)'
_journal_page_first 4714
_journal_page_last 4724
_journal_paper_doi 10.1039/c3dt32999b
_journal_volume 42
_journal_year 2013
_chemical_absolute_configuration ad
_chemical_formula_moiety 'C12 H24 N O9 Pb 1+, F6 P 1-'
_chemical_formula_structural '((C12 H24 O6) (N O3) Pb) (P F6)'
_chemical_formula_sum 'C12 H24 F6 N O9 P Pb'
_chemical_formula_weight 678.48
_chemical_name_systematic
;
1,4,7,10,13,16-hexaoxacyclooctadecane-nitrato-lead(II) hexafluorophosphate
;
_space_group_IT_number 31
_space_group_name_Hall 'P 2ac -2'
_symmetry_cell_setting orthorhombic
_symmetry_space_group_name_Hall 'P 2ac -2'
_symmetry_space_group_name_H-M 'P m n 21'
_atom_sites_solution_hydrogens geom
_atom_sites_solution_primary direct
_atom_sites_solution_secondary difmap
_audit_creation_date 2012-11-22
_audit_creation_method 'SHELXL-97 + hand edit'
_cell_angle_alpha 90.00
_cell_angle_beta 90.00
_cell_angle_gamma 90.00
_cell_formula_units_Z 2
_cell_length_a 12.958(5)
_cell_length_b 8.475(3)
_cell_length_c 9.296(3)
_cell_measurement_reflns_used 6273
_cell_measurement_temperature 100(2)
_cell_measurement_theta_max 27.5
_cell_measurement_theta_min 3.1
_cell_volume 1020.9(6)
_computing_cell_refinement 'CrystalClear-SM Expert 2.0 r7 (Rigaku, 2011)'
_computing_data_collection 'CrystalClear-SM Expert 2.0 r7 (Rigaku, 2011)'
_computing_data_reduction 'CrystalClear-SM Expert 2.0 r7 (Rigaku, 2011)'
_computing_structure_refinement 'SHELXL-97 (Sheldrick, 2008)'
_computing_structure_solution 'SHELXS-97 (Sheldrick, 1997)'
_diffrn_ambient_temperature 100(2)
_diffrn_detector 'CCD plate'
_diffrn_detector_type 'Rigaku HG Saturn724+ (2x2 bin mode)'
_diffrn_measured_fraction_theta_full 0.997
_diffrn_measured_fraction_theta_max 0.997
_diffrn_measurement_device 'Four-circle \k diffractometer'
_diffrn_measurement_device_type 'Rigaku AFC12 '
_diffrn_measurement_method 'Profile data from \w-scans'
_diffrn_radiation_collimation 'Confocal mirrors, VHF VariMax '
_diffrn_radiation_type MoK\a
_diffrn_radiation_wavelength 0.71073
_diffrn_reflns_av_R_equivalents 0.0786
_diffrn_reflns_av_sigmaI/netI 0.1050
_diffrn_reflns_limit_h_max 13
_diffrn_reflns_limit_h_min -16
_diffrn_reflns_limit_k_max 10
_diffrn_reflns_limit_k_min -11
_diffrn_reflns_limit_l_max 12
_diffrn_reflns_limit_l_min -10
_diffrn_reflns_number 6653
_diffrn_reflns_theta_full 27.47
_diffrn_reflns_theta_max 27.47
_diffrn_reflns_theta_min 3.14
_diffrn_source 'Rotating anode X-ray tube'
_diffrn_source_type 'Rigaku FR-E+ Superbright'
_diffrn_standards_number 0
_exptl_absorpt_coefficient_mu 8.441
_exptl_absorpt_correction_T_max 1.000
_exptl_absorpt_correction_T_min 0.536
_exptl_absorpt_correction_type multi-scan
_exptl_absorpt_process_details
;Jacobson, R.A. (1998). REQAB. Private communication to the
Rigaku Corporation, Tokyo, Japan.
;
_exptl_crystal_colour colourless
_exptl_crystal_density_diffrn 2.207
_exptl_crystal_density_method 'not measured'
_exptl_crystal_description block
_exptl_crystal_F_000 652
_exptl_crystal_size_max 0.03
_exptl_crystal_size_mid 0.02
_exptl_crystal_size_min 0.01
_refine_diff_density_max 1.668
_refine_diff_density_min -1.067
_refine_diff_density_rms 0.175
_refine_ls_abs_structure_details 'Flack H D (1983), Acta Cryst. A39, 876-881'
_refine_ls_abs_structure_Flack -0.017(12)
_refine_ls_extinction_method none
_refine_ls_goodness_of_fit_ref 1.070
_refine_ls_hydrogen_treatment constr
_refine_ls_matrix_type full
_refine_ls_number_parameters 148
_refine_ls_number_reflns 2334
_refine_ls_number_restraints 1
_refine_ls_restrained_S_all 1.070
_refine_ls_R_factor_all 0.0581
_refine_ls_R_factor_gt 0.0488
_refine_ls_shift/su_max 0.000
_refine_ls_shift/su_mean 0.000
_refine_ls_structure_factor_coef Fsqd
_refine_ls_weighting_details 'w=1/[\s^2^(Fo^2^)+(0.0000P)^2^+0.0000P] where P=(Fo^2^+2Fc^2^)/3'
_refine_ls_weighting_scheme calc
_refine_ls_wR_factor_gt 0.0938
_refine_ls_wR_factor_ref 0.0971
_reflns_number_gt 2041
_reflns_number_total 2334
_reflns_threshold_expression I>2\s(I)
_cod_data_source_file c3dt32999b.txt
_cod_data_source_block 12paf109ra
_cod_original_cell_volume 1020.8(5)
_cod_database_code 7022771

loop_
_symmetry_equiv_pos_as_xyz
'x, y, z'
'-x+1/2, -y, z+1/2'
'x+1/2, -y, z+1/2'
'-x, y, z'

loop_
_atom_site_label
_atom_site_type_symbol
_atom_site_fract_x
_atom_site_fract_y
_atom_site_fract_z
_atom_site_U_iso_or_equiv
_atom_site_adp_type
_atom_site_occupancy
_atom_site_symmetry_multiplicity
_atom_site_calc_flag
_atom_site_refinement_flags
Pb1 Pb 0.5000 0.13864(4) 0.49691(8) 0.02398(13) Uani 1 2 d S
O1 O 0.5000 -0.1647(11) 0.4030(11) 0.029(2) Uani 1 2 d S
O2 O 0.3159(4) 0.0077(7) 0.4162(7) 0.0260(14) Uani 1 1 d .
O3 O 0.3149(5) 0.2892(8) 0.5746(7) 0.0304(15) Uani 1 1 d .
O4 O 0.5000 0.4449(12) 0.6104(10) 0.029(2) Uani 1 2 d S
C1 C 0.4111(6) -0.2098(12) 0.3231(11) 0.028(2) Uani 1 1 d .
H1A H 0.4101 -0.3257 0.3097 0.033 Uiso 1 1 calc R
H1B H 0.4122 -0.1593 0.2271 0.033 Uiso 1 1 calc R
C2 C 0.3168(7) -0.1582(11) 0.4050(12) 0.030(2) Uani 1 1 d .
H2A H 0.2539 -0.1945 0.3545 0.036 Uiso 1 1 calc R
H2B H 0.3174 -0.2057 0.5023 0.036 Uiso 1 1 calc R
C3 C 0.2260(6) 0.0640(10) 0.487(2) 0.030(2) Uani 1 1 d .
H3A H 0.2240 0.0251 0.5872 0.036 Uiso 1 1 calc R
H3B H 0.1634 0.0262 0.4365 0.036 Uiso 1 1 calc R
C4 C 0.2299(6) 0.2392(10) 0.4850(19) 0.028(2) Uani 1 1 d .
H4A H 0.2399 0.2775 0.3853 0.034 Uiso 1 1 calc R
H4B H 0.1643 0.2832 0.5221 0.034 Uiso 1 1 calc R
C5 C 0.3177(7) 0.4544(11) 0.5883(12) 0.031(2) Uani 1 1 d .
H5A H 0.2529 0.4929 0.6324 0.038 Uiso 1 1 calc R
H5B H 0.3252 0.5040 0.4925 0.038 Uiso 1 1 calc R
C6 C 0.4090(7) 0.4973(13) 0.6828(13) 0.033(2) Uani 1 1 d .
H6A H 0.4116 0.6128 0.6980 0.039 Uiso 1 1 calc R
H6B H 0.4029 0.4450 0.7777 0.039 Uiso 1 1 calc R
N1 N 0.5000 -0.0532(14) 0.7480(12) 0.025(3) Uani 1 2 d S
O5 O 0.4167(5) -0.0088(10) 0.7025(9) 0.044(2) Uani 1 1 d .
O6 O 0.5000 -0.1576(12) 0.8519(13) 0.042(3) Uani 1 2 d S
P1 P 0.5000 0.3214(5) 0.1269(4) 0.0264(8) Uani 1 2 d S
F1 F 0.5000 0.5013(10) 0.0800(10) 0.041(2) Uani 1 2 d S
F2 F 0.5000 0.1401(9) 0.1769(10) 0.042(2) Uani 1 2 d S
F3 F 0.4131(5) 0.2865(8) 0.0145(12) 0.066(2) Uani 1 1 d .
F4 F 0.4141(6) 0.3581(8) 0.2475(9) 0.057(2) Uani 1 1 d .

loop_
_atom_site_aniso_label
_atom_site_aniso_U_11
_atom_site_aniso_U_22
_atom_site_aniso_U_33
_atom_site_aniso_U_23
_atom_site_aniso_U_13
_atom_site_aniso_U_12
Pb1 0.02054(18) 0.0205(2) 0.0309(2) 0.0008(6) 0.000 0.000
O1 0.018(4) 0.038(6) 0.030(5) 0.005(5) 0.000 0.000
O2 0.023(3) 0.018(4) 0.036(4) -0.002(3) 0.005(3) 0.000(3)
O3 0.025(4) 0.023(4) 0.043(4) 0.003(3) 0.004(3) 0.002(3)
O4 0.026(5) 0.026(6) 0.036(5) -0.004(5) 0.000 0.000
C1 0.026(5) 0.023(5) 0.035(5) -0.008(5) -0.001(4) -0.006(4)
C2 0.023(5) 0.026(6) 0.041(6) 0.001(5) -0.004(4) -0.004(4)
C3 0.022(4) 0.026(4) 0.041(7) -0.003(8) 0.014(6) 0.007(3)
C4 0.018(3) 0.030(4) 0.038(7) 0.002(7) -0.007(5) 0.002(3)
C5 0.024(5) 0.017(5) 0.053(7) 0.002(5) 0.002(4) 0.005(4)
C6 0.034(5) 0.027(6) 0.037(6) -0.005(5) 0.009(5) 0.011(4)
N1 0.007(5) 0.037(7) 0.031(6) -0.014(6) 0.000 0.000
O5 0.030(4) 0.057(5) 0.044(5) 0.013(4) 0.008(3) 0.003(4)
O6 0.038(6) 0.039(7) 0.050(7) 0.004(5) 0.000 0.000
P1 0.0214(16) 0.0211(19) 0.037(2) 0.0014(16) 0.000 0.000
F1 0.043(5) 0.028(5) 0.051(5) 0.006(4) 0.000 0.000
F2 0.054(6) 0.025(5) 0.046(6) -0.002(4) 0.000 0.000
F3 0.072(5) 0.058(4) 0.069(6) 0.014(6) -0.040(6) -0.026(3)
F4 0.046(4) 0.058(5) 0.068(5) 0.012(4) 0.026(4) 0.014(3)

loop_
_atom_type_symbol
_atom_type_description
_atom_type_scat_dispersion_real
_atom_type_scat_dispersion_imag
_atom_type_scat_source
C C 0.0033 0.0016 'International Tables Vol C Tables 4.2.6.8 and 6.1.1.4'
H H 0.0000 0.0000 'International Tables Vol C Tables 4.2.6.8 and 6.1.1.4'
O O 0.0106 0.0060 'International Tables Vol C Tables 4.2.6.8 and 6.1.1.4'
F F 0.0171 0.0103 'International Tables Vol C Tables 4.2.6.8 and 6.1.1.4'
P P 0.1023 0.0942 'International Tables Vol C Tables 4.2.6.8 and 6.1.1.4'
Pb Pb -3.3944 10.1111 'International Tables Vol C Tables 4.2.6.8 and 6.1.1.4'
N N 0.0061 0.0033 'International Tables Vol C Tables 4.2.6.8 and 6.1.1.4'

loop_
_geom_angle_atom_site_label_1
_geom_angle_atom_site_label_2
_geom_angle_atom_site_label_3
_geom_angle
_geom_angle_site_symmetry_1
_geom_angle_site_symmetry_3
O5 Pb1 O5 50.6(3) . 4_655
O5 Pb1 O1 77.0(3) . .
O5 Pb1 O1 77.0(3) 4_655 .
O5 Pb1 O2 68.6(2) . .
O5 Pb1 O2 112.3(2) 4_655 .
O1 Pb1 O2 61.82(13) . .
O5 Pb1 O2 112.3(2) . 4_655
O5 Pb1 O2 68.6(2) 4_655 4_655
O1 Pb1 O2 61.82(13) . 4_655
O2 Pb1 O2 121.4(3) . 4_655
O5 Pb1 O4 100.0(3) . .
O5 Pb1 O4 100.0(3) 4_655 .
O1 Pb1 O4 176.6(3) . .
O2 Pb1 O4 118.62(13) . .
O2 Pb1 O4 118.62(13) 4_655 .
O5 Pb1 O3 70.5(2) . .
O5 Pb1 O3 113.3(2) 4_655 .
O1 Pb1 O3 120.82(15) . .
O2 Pb1 O3 60.7(2) . .
O2 Pb1 O3 176.87(19) 4_655 .
O4 Pb1 O3 58.85(14) . .
C1 O1 C1 108.2(10) . 4_655
C1 O1 Pb1 115.0(6) . .
C1 O1 Pb1 115.0(6) 4_655 .
C2 O2 C3 112.1(7) . .
C2 O2 Pb1 114.7(5) . .
C3 O2 Pb1 116.9(6) . .
C5 O3 C4 111.4(7) . .
C5 O3 Pb1 116.9(5) . .
C4 O3 Pb1 111.7(6) . .
C6 O4 C6 111.3(11) 4_655 .
C6 O4 Pb1 117.7(6) 4_655 .
C6 O4 Pb1 117.7(6) . .
O1 C1 C2 108.4(8) . .
O1 C1 H1A 110.0 . .
C2 C1 H1A 110.0 . .
O1 C1 H1B 110.0 . .
C2 C1 H1B 110.0 . .
H1A C1 H1B 108.4 . .
O2 C2 C1 109.5(8) . .
O2 C2 H2A 109.8 . .
C1 C2 H2A 109.8 . .
O2 C2 H2B 109.8 . .
C1 C2 H2B 109.8 . .
H2A C2 H2B 108.2 . .
O2 C3 C4 107.6(8) . .
O2 C3 H3A 110.2 . .
C4 C3 H3A 110.2 . .
O2 C3 H3B 110.2 . .
C4 C3 H3B 110.2 . .
H3A C3 H3B 108.5 . .
O3 C4 C3 108.2(8) . .
O3 C4 H4A 110.1 . .
C3 C4 H4A 110.1 . .
O3 C4 H4B 110.1 . .
C3 C4 H4B 110.1 . .
H4A C4 H4B 108.4 . .
O3 C5 C6 108.1(8) . .
O3 C5 H5A 110.1 . .
C6 C5 H5A 110.1 . .
O3 C5 H5B 110.1 . .
C6 C5 H5B 110.1 . .
H5A C5 H5B 108.4 . .
O4 C6 C5 107.2(9) . .
O4 C6 H6A 110.3 . .
C5 C6 H6A 110.3 . .
O4 C6 H6B 110.3 . .
C5 C6 H6B 110.3 . .
H6A C6 H6B 108.5 . .
O5 N1 O5 124.6(13) . 4_655
O5 N1 O6 117.7(6) . .
O5 N1 O6 117.7(6) 4_655 .
N1 O5 Pb1 92.2(7) . .
F3 P1 F3 92.1(8) . 4_655
F3 P1 F1 89.9(4) . .
F3 P1 F1 89.9(4) 4_655 .
F3 P1 F2 90.7(4) . .
F3 P1 F2 90.7(4) 4_655 .
F1 P1 F2 179.1(5) . .
F3 P1 F4 177.7(5) . 4_655
F3 P1 F4 90.2(5) 4_655 4_655
F1 P1 F4 90.3(4) . 4_655
F2 P1 F4 89.0(4) . 4_655
F3 P1 F4 90.2(5) . .
F3 P1 F4 177.7(5) 4_655 .
F1 P1 F4 90.3(4) . .
F2 P1 F4 89.0(4) . .
F4 P1 F4 87.4(7) 4_655 .

loop_
_geom_bond_atom_site_label_1
_geom_bond_atom_site_label_2
_geom_bond_distance
_geom_bond_site_symmetry_2
Pb1 O5 2.525(7) .
Pb1 O5 2.525(7) 4_655
Pb1 O1 2.715(9) .
Pb1 O2 2.736(6) .
Pb1 O2 2.736(6) 4_655
Pb1 O4 2.801(10) .
Pb1 O3 2.811(6) .
O1 C1 1.423(10) .
O1 C1 1.423(10) 4_655
O2 C2 1.410(10) .
O2 C3 1.420(10) .
O3 C5 1.406(12) .
O3 C4 1.445(13) .
O4 C6 1.429(10) 4_655
O4 C6 1.429(10) .
C1 C2 1.504(13) .
C1 H1A 0.9900 .
C1 H1B 0.9900 .
C2 H2A 0.9900 .
C2 H2B 0.9900 .
C3 C4 1.486(13) .
C3 H3A 0.9900 .
C3 H3B 0.9900 .
C4 H4A 0.9900 .
C4 H4B 0.9900 .
C5 C6 1.517(14) .
C5 H5A 0.9900 .
C5 H5B 0.9900 .
C6 H6A 0.9900 .
C6 H6B 0.9900 .
N1 O5 1.219(8) .
N1 O5 1.219(8) 4_655
N1 O6 1.310(16) .
P1 F3 1.564(9) .
P1 F3 1.564(9) 4_655
P1 F1 1.586(9) .
P1 F2 1.605(9) .
P1 F4 1.610(7) 4_655
P1 F4 1.610(7) .

loop_
_geom_contact_atom_site_label_1
_geom_contact_atom_site_label_2
_geom_contact_distance
Pb1 F2 2.975(9)
Pb1 F4 3.174(8)

loop_
_geom_torsion_atom_site_label_1
_geom_torsion_atom_site_label_2
_geom_torsion_atom_site_label_3
_geom_torsion_atom_site_label_4
_geom_torsion
_geom_torsion_site_symmetry_1
C1 O1 C1 C2 -178.4(5) 4_655
Pb1 O1 C1 C2 -48.4(10) .
C3 O2 C2 C1 177.3(10) .
Pb1 O2 C2 C1 -46.4(9) .
O1 C1 C2 O2 63.1(11) .
C2 O2 C3 C4 -176.7(9) .
Pb1 O2 C3 C4 48.0(13) .
C5 O3 C4 C3 -174.7(8) .
Pb1 O3 C4 C3 52.5(11) .
O2 C3 C4 O3 -66.9(14) .
C4 O3 C5 C6 -179.7(10) .
Pb1 O3 C5 C6 -49.6(9) .
C6 O4 C6 C5 172.8(6) 4_655
Pb1 O4 C6 C5 -46.9(10) .
O3 C5 C6 O4 62.2(11) .
